data_4504919
loop_
_publ_author_name
'Zhou, Zhao-Hui'
'Deng, Yuan-Fu'
'Wan, Hui-Lin'

_publ_section_title
;
 Structural Diversities of Cobalt(II) Coordination Polymers with Citric
 Acid
;
_journal_issue 3
_journal_name_full 'Crystal Growth &amp; Design'
_journal_page_first 1109
_journal_paper_doi 10.1021/cg0496282
_journal_volume 5
_journal_year 2005
_chemical_formula_sum 'C12 H30 Co3 O24'
_chemical_formula_weight 735.15
_chemical_name_common 'Trinuclear cobalt citrate'
_chemical_name_systematic
; 
 ? 
;
_space_group_IT_number 14
_symmetry_cell_setting monoclinic
_symmetry_space_group_name_Hall '-P 2yn'
_symmetry_space_group_name_H-M 'P 1 21/n 1'
_atom_sites_solution_hydrogens geom
_atom_sites_solution_primary direct
_atom_sites_solution_secondary difmap
_audit_creation_method SHELXL-97
_cell_angle_alpha 90.00
_cell_angle_beta 96.8710(10)
_cell_angle_gamma 90.00
_cell_formula_units_Z 2
_cell_length_a 9.0540(7)
_cell_length_b 6.6468(5)
_cell_length_c 20.2770(15)
_cell_measurement_temperature 296(2)
_cell_measurement_theta_max 28.36
_cell_measurement_theta_min 2.02
_cell_volume 1211.51(16)
_computing_cell_refinement 'SMART (Bruker, 1998)'
_computing_data_collection 'SMART (Bruker, 1998)'
_computing_data_reduction 'SAIRT (Bruker, 1998)'
_computing_molecular_graphics 'ORTEP-II (Johnson, 1976)'
_computing_publication_material 'SHELXL-97 (Sheldrick, 1997)'
_computing_structure_refinement 'SHELXL-97 (Sheldrick, 1997)'
_computing_structure_solution 'SHELXS-97 (Sheldrick, 1990)'
_diffrn_ambient_temperature 296(2)
_diffrn_measured_fraction_theta_full 0.952
_diffrn_measured_fraction_theta_max 0.952
_diffrn_measurement_device_type 'Smart Apex Bruker CCD'
_diffrn_radiation_monochromator graphite
_diffrn_radiation_source 'fine-focus sealed tube'
_diffrn_radiation_type MoK\a
_diffrn_radiation_wavelength 0.71073
_diffrn_reflns_av_R_equivalents 0.0879
_diffrn_reflns_av_sigmaI/netI 0.0756
_diffrn_reflns_limit_h_max 11
_diffrn_reflns_limit_h_min -11
_diffrn_reflns_limit_k_max 8
_diffrn_reflns_limit_k_min -8
_diffrn_reflns_limit_l_max 25
_diffrn_reflns_limit_l_min -26
_diffrn_reflns_number 11171
_diffrn_reflns_theta_full 28.36
_diffrn_reflns_theta_max 28.36
_diffrn_reflns_theta_min 2.02
_exptl_absorpt_coefficient_mu 2.141
_exptl_absorpt_correction_T_max 0.8823
_exptl_absorpt_correction_T_min 0.8144
_exptl_absorpt_correction_type multi-scan
_exptl_absorpt_process_details 'SDABS (Sheldrick, 1997)'
_exptl_crystal_colour red
_exptl_crystal_density_diffrn 2.015
_exptl_crystal_density_method 'not measured'
_exptl_crystal_description Plane
_exptl_crystal_F_000 750
_exptl_crystal_size_max 0.10
_exptl_crystal_size_mid 0.08
_exptl_crystal_size_min 0.06
_refine_diff_density_max 0.666
_refine_diff_density_min -0.641
_refine_diff_density_rms 0.125
_refine_ls_extinction_method none
_refine_ls_goodness_of_fit_ref 1.024
_refine_ls_hydrogen_treatment mixed
_refine_ls_matrix_type full
_refine_ls_number_parameters 211
_refine_ls_number_reflns 2878
_refine_ls_number_restraints 16
_refine_ls_restrained_S_all 1.021
_refine_ls_R_factor_all 0.0894
_refine_ls_R_factor_gt 0.0575
_refine_ls_shift/su_max 0.000
_refine_ls_shift/su_mean 0.000
_refine_ls_structure_factor_coef Fsqd
_refine_ls_weighting_details 'calc w=1/[\s^2^(Fo^2^)+(0.0598P)^2^+0.0000P] where P=(Fo^2^+2Fc^2^)/3'
_refine_ls_weighting_scheme calc
_refine_ls_wR_factor_gt 0.1188
_refine_ls_wR_factor_ref 0.1340
_reflns_number_gt 2092
_reflns_number_total 2878
_reflns_threshold_expression >2sigma(I)
_cod_data_source_file cg0496282si20041101_112819.cif
_cod_data_source_block sad
_cod_depositor_comments
;
The following automatic conversions were performed:

'_symmetry_cell_setting' value 'Monoclinic' changed to 'monoclinic'
according to /home/saulius/struct/CIF-dictionaries/cif_core.dic
dictionary named 'cif_core.dic' version 2.4.1 from
2010-06-29.

'_exptl_absorpt_correction_type' value 'Multi-scan'
changed to 'multi-scan' according to
/home/saulius/struct/CIF-dictionaries/cif_core.dic dictionary named
'cif_core.dic' version 2.4.1 from 2010-06-29.

Automatic conversion script
Id: cif_fix_values 1715 2011-07-08 13:25:40Z adriana 
;
_cod_original_sg_symbol_H-M 'P 21/n'
_cod_database_code 4504919

loop_
_symmetry_equiv_pos_as_xyz
'x, y, z'
'-x+1/2, y+1/2, -z+1/2'
'-x, -y, -z'
'x-1/2, -y-1/2, z-1/2'

loop_
_atom_site_label
_atom_site_type_symbol
_atom_site_fract_x
_atom_site_fract_y
_atom_site_fract_z
_atom_site_U_iso_or_equiv
_atom_site_adp_type
_atom_site_occupancy
_atom_site_symmetry_multiplicity
_atom_site_calc_flag
_atom_site_refinement_flags
Co1 Co -0.03941(6) -0.00247(8) 0.28302(3) 0.01501(17) Uani 1 1 d .
Co2 Co 0.5000 0.5000 0.5000 0.0175(2) Uani 1 2 d S
O1 O -0.1522(3) 0.1984(4) 0.34068(13) 0.0151(6) Uani 1 1 d D
O2 O 0.0580(3) 0.2735(4) 0.26666(13) 0.0197(7) Uani 1 1 d .
O3 O 0.1710(3) 0.5028(4) 0.33325(15) 0.0227(7) Uani 1 1 d .
O4 O 0.1035(4) -0.0356(4) 0.37023(14) 0.0229(7) Uani 1 1 d .
O5 O 0.2086(4) 0.0043(5) 0.47321(15) 0.0282(8) Uani 1 1 d .
O6 O -0.3384(3) 0.5233(4) 0.31048(13) 0.0163(6) Uani 1 1 d .
O7 O -0.1784(3) 0.7570(5) 0.29017(15) 0.0255(7) Uani 1 1 d .
O1W O 0.1093(3) -0.1737(5) 0.23753(15) 0.0215(7) Uani 1 1 d D
O2W O 0.4866(4) 0.6591(5) 0.58857(15) 0.0281(8) Uani 1 1 d D
O3W O 0.2936(3) 0.6169(5) 0.46074(14) 0.0216(7) Uani 1 1 d D
O4W O 0.3997(4) 0.2618(5) 0.54192(15) 0.0256(8) Uani 1 1 d D
O5W O 0.5757(4) 0.0593(5) 0.63850(15) 0.0285(8) Uani 1 1 d D
C1 C -0.0444(4) 0.3422(6) 0.36853(19) 0.0128(8) Uani 1 1 d .
C2 C 0.0710(4) 0.3767(6) 0.31920(19) 0.0140(9) Uani 1 1 d .
C3 C 0.0311(5) 0.2474(6) 0.43232(19) 0.0158(9) Uani 1 1 d .
H3A H 0.0966 0.3469 0.4554 0.019 Uiso 1 1 calc R
H3B H -0.0449 0.2158 0.4606 0.019 Uiso 1 1 calc R
C4 C 0.1201(4) 0.0601(6) 0.4243(2) 0.0137(9) Uani 1 1 d .
C5 C -0.1178(5) 0.5436(6) 0.3843(2) 0.0147(9) Uani 1 1 d .
H5A H -0.1753 0.5254 0.4212 0.018 Uiso 1 1 calc R
H5B H -0.0413 0.6431 0.3970 0.018 Uiso 1 1 calc R
C6 C -0.2178(4) 0.6173(6) 0.32466(18) 0.0116(8) Uani 1 1 d .
H1 H -0.222(3) 0.261(6) 0.3178(18) 0.014 Uiso 1 1 d D
H1W1 H 0.147(3) -0.262(5) 0.2644(16) 0.014 Uiso 1 1 d D
H1W2 H 0.176(3) -0.120(5) 0.2172(17) 0.014 Uiso 1 1 d D
H2W1 H 0.446(4) 0.598(5) 0.6183(14) 0.014 Uiso 1 1 d D
H2W2 H 0.509(5) 0.778(3) 0.6009(17) 0.014 Uiso 1 1 d D
H3W1 H 0.271(5) 0.521(4) 0.4849(14) 0.014 Uiso 1 1 d D
H3W2 H 0.259(4) 0.597(6) 0.4207(7) 0.014 Uiso 1 1 d D
H4W1 H 0.333(3) 0.184(4) 0.5235(16) 0.014 Uiso 1 1 d D
H4W2 H 0.454(3) 0.200(5) 0.5720(15) 0.014 Uiso 1 1 d D
H5W1 H 0.560(4) 0.094(6) 0.6774(9) 0.014 Uiso 1 1 d D
H5W2 H 0.6688(14) 0.055(7) 0.6364(17) 0.014 Uiso 1 1 d D

loop_
_atom_site_aniso_label
_atom_site_aniso_U_11
_atom_site_aniso_U_22
_atom_site_aniso_U_33
_atom_site_aniso_U_23
_atom_site_aniso_U_13
_atom_site_aniso_U_12
Co1 0.0141(3) 0.0152(3) 0.0148(3) -0.0017(2) -0.0019(2) -0.0008(2)
Co2 0.0171(4) 0.0180(4) 0.0163(4) 0.0004(3) -0.0019(3) -0.0004(4)
O1 0.0109(15) 0.0149(16) 0.0185(15) -0.0002(12) -0.0015(11) -0.0003(12)
O2 0.0249(17) 0.0237(17) 0.0111(14) -0.0054(12) 0.0044(12) -0.0092(14)
O3 0.0182(16) 0.0235(18) 0.0258(16) -0.0074(14) 0.0004(13) -0.0070(14)
O4 0.0267(18) 0.0211(18) 0.0183(16) -0.0064(13) -0.0083(13) 0.0069(14)
O5 0.0327(19) 0.0247(18) 0.0225(17) 0.0020(14) -0.0152(14) 0.0068(15)
O6 0.0166(15) 0.0156(16) 0.0154(14) -0.0002(12) -0.0030(12) -0.0035(12)
O7 0.0222(17) 0.0222(17) 0.0298(18) 0.0074(14) -0.0062(13) -0.0082(14)
O1W 0.0165(16) 0.0255(19) 0.0228(17) -0.0005(13) 0.0030(13) 0.0046(14)
O2W 0.039(2) 0.0266(19) 0.0201(16) -0.0060(14) 0.0081(15) -0.0110(17)
O3W 0.0226(17) 0.0222(18) 0.0180(16) 0.0047(13) -0.0056(13) 0.0023(14)
O4W 0.0246(19) 0.0248(18) 0.0246(17) 0.0074(14) -0.0092(13) -0.0049(15)
O5W 0.032(2) 0.036(2) 0.0173(16) 0.0033(15) 0.0012(14) 0.0015(17)
C1 0.012(2) 0.012(2) 0.0117(19) -0.0010(16) -0.0063(15) -0.0011(17)
C2 0.014(2) 0.014(2) 0.0122(19) 0.0058(16) -0.0042(16) 0.0018(17)
C3 0.018(2) 0.018(2) 0.0118(19) 0.0019(16) -0.0003(16) -0.0007(18)
C4 0.0090(19) 0.012(2) 0.019(2) 0.0069(16) 0.0008(16) -0.0056(16)
C5 0.019(2) 0.009(2) 0.016(2) -0.0033(15) -0.0021(17) -0.0007(16)
C6 0.013(2) 0.009(2) 0.0130(19) -0.0077(15) 0.0023(16) 0.0021(16)

loop_
_atom_type_symbol
_atom_type_description
_atom_type_scat_dispersion_real
_atom_type_scat_dispersion_imag
_atom_type_scat_source
C C 0.0033 0.0016 'International Tables Vol C Tables 4.2.6.8 and 6.1.1.4'
H H 0.0000 0.0000 'International Tables Vol C Tables 4.2.6.8 and 6.1.1.4'
O O 0.0106 0.0060 'International Tables Vol C Tables 4.2.6.8 and 6.1.1.4'
Co Co 0.3494 0.9721 'International Tables Vol C Tables 4.2.6.8 and 6.1.1.4'

loop_
_geom_angle_atom_site_label_1
_geom_angle_atom_site_label_2
_geom_angle_atom_site_label_3
_geom_angle
_geom_angle_site_symmetry_1
_geom_angle_site_symmetry_3
O7 Co1 O1W 92.31(13) 1_545 .
O7 Co1 O4 100.51(12) 1_545 .
O1W Co1 O4 87.06(12) . .
O7 Co1 O2 167.12(12) 1_545 .
O1W Co1 O2 95.93(12) . .
O4 Co1 O2 89.80(12) . .
O7 Co1 O6 82.24(11) 1_545 2_445
O1W Co1 O6 86.70(11) . 2_445
O4 Co1 O6 173.28(12) . 2_445
O2 Co1 O6 88.36(11) . 2_445
O7 Co1 O1 96.44(12) 1_545 .
O1W Co1 O1 168.24(11) . .
O4 Co1 O1 83.63(11) . .
O2 Co1 O1 76.90(11) . .
O6 Co1 O1 102.23(11) 2_445 .
O4W Co2 O4W 180.00(11) . 3_666
O4W Co2 O3W 91.42(12) . .
O4W Co2 O3W 88.58(12) 3_666 .
O4W Co2 O3W 88.58(12) . 3_666
O4W Co2 O3W 91.42(12) 3_666 3_666
O3W Co2 O3W 180.000(1) . 3_666
O4W Co2 O2W 87.75(13) . .
O4W Co2 O2W 92.25(13) 3_666 .
O3W Co2 O2W 89.89(13) . .
O3W Co2 O2W 90.11(13) 3_666 .
O4W Co2 O2W 92.25(13) . 3_666
O4W Co2 O2W 87.75(13) 3_666 3_666
O3W Co2 O2W 90.11(13) . 3_666
O3W Co2 O2W 89.89(13) 3_666 3_666
O2W Co2 O2W 180.000(1) . 3_666
C1 O1 Co1 106.7(2) . .
C2 O2 Co1 110.1(2) . .
O3 O3 C2 0(10) 1 .
C4 O4 Co1 133.2(3) . .
O5 O5 C4 0(10) 1 .
O6 O6 C6 0(10) 1 .
O6 O6 Co1 0(10) 1 2_455
C6 O6 Co1 126.8(3) . 2_455
C6 O7 Co1 147.6(3) . 1_565
O1 C1 C3 105.9(3) . .
O1 C1 C5 111.7(3) . .
C3 C1 C5 110.1(3) . .
O1 C1 C2 109.0(3) . .
C3 C1 C2 109.9(3) . .
C5 C1 C2 110.2(3) . .
O3 C2 O3 0.0(3) 1 .
O3 C2 O2 123.6(4) 1 .
O3 C2 O2 123.6(4) . .
O3 C2 C1 118.8(4) 1 .
O3 C2 C1 118.8(4) . .
O2 C2 C1 117.6(4) . .
C4 C3 C1 116.3(3) . .
O5 C4 O5 0.0(3) 1 .
O5 C4 O4 122.5(4) 1 .
O5 C4 O4 122.5(4) . .
O5 C4 C3 117.3(4) 1 .
O5 C4 C3 117.3(4) . .
O4 C4 C3 120.2(4) . .
C6 C5 C1 110.4(3) . .
O7 C6 O6 122.8(4) . 1
O7 C6 O6 122.8(4) . .
O6 C6 O6 0.0(4) 1 .
O7 C6 C5 120.7(4) . .
O6 C6 C5 116.4(4) 1 .
O6 C6 C5 116.4(4) . .

loop_
_geom_bond_atom_site_label_1
_geom_bond_atom_site_label_2
_geom_bond_distance
_geom_bond_site_symmetry_2
Co1 O7 2.051(3) 1_545
Co1 O1W 2.063(3) .
Co1 O4 2.074(3) .
Co1 O2 2.079(3) .
Co1 O6 2.085(3) 2_445
Co1 O1 2.116(3) .
Co2 O4W 2.059(3) .
Co2 O4W 2.059(3) 3_666
Co2 O3W 2.091(3) .
Co2 O3W 2.091(3) 3_666
Co2 O2W 2.100(3) .
Co2 O2W 2.100(3) 3_666
O1 C1 1.433(5) .
O2 C2 1.261(5) .
O3 O3 0.0000 1
O3 C2 1.242(5) .
O4 C4 1.261(5) .
O5 O5 0.000(9) 1
O5 C4 1.254(5) .
O6 O6 0.000(8) 1
O6 C6 1.261(5) .
O6 Co1 2.085(3) 2_455
O7 C6 1.240(5) .
O7 Co1 2.051(3) 1_565
C1 C3 1.525(5) .
C1 C5 1.545(5) .
C1 C2 1.547(6) .
C2 O3 1.242(5) 1
C3 C4 1.502(6) .
C4 O5 1.254(5) 1
C5 C6 1.503(5) .
C6 O6 1.261(5) 1

loop_
_geom_hbond_atom_site_label_D
_geom_hbond_atom_site_label_H
_geom_hbond_atom_site_label_A
_geom_hbond_distance_DH
_geom_hbond_distance_HA
_geom_hbond_distance_DA
_geom_hbond_angle_DHA
_geom_hbond_site_symmetry_A
O1 H1 O6 0.846(10) 2.03(3) 2.763(4) 144(4) 1
O1W H1W2 O3 0.848(10) 1.994(11) 2.842(4) 178(4) 2_545
O1W H1W1 O3 0.847(10) 2.089(13) 2.906(4) 162(3) 1_545
O3W H3W2 O3 0.846(10) 1.957(13) 2.794(4) 170(3) 1
O4W H4W1 O5 0.848(10) 1.859(13) 2.699(4) 171(4) 1
O5W H5W1 O2 0.850(10) 2.015(15) 2.849(4) 166(4) 4_666
O2W H2W2 O5W 0.844(10) 2.083(12) 2.925(5) 175(4) 1_565
